data_7712080
loop_
_publ_author_name
'Bykowski, Janelle'
'Sinclair, Jocelyn'
'Trach, Jonathan'
'Ferguson, Michael J.'
'Rivard, Eric'

_publ_section_title
;
 Molecular Sn(II) precursors for room temperature deposition of
 crystalline elemental tin.
;
_journal_issue 6
_journal_name_full 'Dalton transactions (Cambridge, England : 2003)'
_journal_page_first 1602
_journal_page_last 1607
_journal_paper_doi 10.1039/d2dt04028j
_journal_volume 52
_journal_year 2023
_chemical_formula_moiety 'C16 H36 O4 Sn2'
_chemical_formula_sum 'C16 H36 O4 Sn2'
_chemical_formula_weight 529.83
_chemical_properties_physical Air-sensitive
_space_group_crystal_system triclinic
_space_group_IT_number 2
_space_group_name_Hall '-P 1'
_space_group_name_H-M_alt 'P -1'
_atom_sites_solution_hydrogens geom
_atom_sites_solution_primary dual
_audit_creation_method SHELXL-2018/3
_audit_update_record
;
2022-12-13 deposited with the CCDC.	2023-01-10 downloaded from the CCDC.
;
_cell_angle_alpha 114.7162(10)
_cell_angle_beta 105.6759(11)
_cell_angle_gamma 96.9267(11)
_cell_formula_units_Z 1
_cell_length_a 8.0779(7)
_cell_length_b 8.3405(7)
_cell_length_c 9.8156(8)
_cell_measurement_reflns_used 8345
_cell_measurement_temperature 193(2)
_cell_measurement_theta_max 30.56
_cell_measurement_theta_min 2.44
_cell_volume 557.38(8)
_computing_cell_refinement 'Bruker SAINT'
_computing_data_collection 'Bruker APEX2'
_computing_data_reduction 'Bruker SAINT'
_computing_molecular_graphics 'Bruker SHELXTL'
_computing_publication_material 'Bruker SHELXTL'
_computing_structure_refinement 'SHELXL-2018/3 (Sheldrick, 2018)'
_computing_structure_solution 'SHELXT-2014/5 (Sheldrick, 2015)'
_diffrn_ambient_temperature 193(2)
_diffrn_measured_fraction_theta_full 1.000
_diffrn_measured_fraction_theta_max 0.995
_diffrn_measurement_device_type 'Bruker APEX-II CCD'
_diffrn_measurement_method '\w scans'
_diffrn_radiation_type MoK\a
_diffrn_radiation_wavelength 0.71073
_diffrn_reflns_av_R_equivalents 0.0192
_diffrn_reflns_av_unetI/netI 0.0185
_diffrn_reflns_Laue_measured_fraction_full 1.000
_diffrn_reflns_Laue_measured_fraction_max 0.995
_diffrn_reflns_limit_h_max 11
_diffrn_reflns_limit_h_min -11
_diffrn_reflns_limit_k_max 11
_diffrn_reflns_limit_k_min -11
_diffrn_reflns_limit_l_max 14
_diffrn_reflns_limit_l_min -14
_diffrn_reflns_number 10236
_diffrn_reflns_point_group_measured_fraction_full 1.000
_diffrn_reflns_point_group_measured_fraction_max 0.995
_diffrn_reflns_theta_full 25.242
_diffrn_reflns_theta_max 30.558
_diffrn_reflns_theta_min 2.444
_diffrn_source 'Short anode X-ray tube fine focus 2kW'
_exptl_absorpt_coefficient_mu 2.253
_exptl_absorpt_correction_T_max 0.7569
_exptl_absorpt_correction_T_min 0.5752
_exptl_absorpt_correction_type numerical
_exptl_absorpt_process_details
; 
 SADABS 2016/2: Krause, L., Herbst-Irmer, R., Sheldrick G.M. & Stalke D., 
 J. Appl. Cryst. 48 (2015) 3-10 
;
_exptl_crystal_colour colourless
_exptl_crystal_density_diffrn 1.578
_exptl_crystal_description fragment
_exptl_crystal_F_000 264
_exptl_crystal_recrystallization_method 'Re-crystallisation from solvent: Pentane'
_exptl_crystal_size_max 0.416
_exptl_crystal_size_mid 0.240
_exptl_crystal_size_min 0.208
_refine_diff_density_max 0.374
_refine_diff_density_min -0.422
_refine_diff_density_rms 0.059
_refine_ls_extinction_method none
_refine_ls_goodness_of_fit_ref 1.059
_refine_ls_hydrogen_treatment constr
_refine_ls_matrix_type full
_refine_ls_number_parameters 137
_refine_ls_number_reflns 3400
_refine_ls_number_restraints 48
_refine_ls_restrained_S_all 1.126
_refine_ls_R_factor_all 0.0158
_refine_ls_R_factor_gt 0.0150
_refine_ls_shift/su_max 0.003
_refine_ls_shift/su_mean 0.000
_refine_ls_structure_factor_coef Fsqd
_refine_ls_weighting_details 'w=1/[\s^2^(Fo^2^)+(0.0167P)^2^+0.1322P] where P=(Fo^2^+2Fc^2^)/3'
_refine_ls_weighting_scheme calc
_refine_ls_wR_factor_gt 0.0374
_refine_ls_wR_factor_ref 0.0380
_reflns_Friedel_coverage 0.000
_reflns_number_gt 3268
_reflns_number_total 3400
_reflns_threshold_expression 'I > 2\s(I)'
_cod_data_source_file d2dt04028j2.cif
_cod_data_source_block riv2272
_cod_depositor_comments 'Adding full bibliography for 7712080--7712083.cif.'
_cod_database_code 7712080
_shelx_shelxl_version_number 2018/3
_shelx_space_group_comment
; 
The symmetry employed for this shelxl refinement is uniquely defined 
by the following loop, which should always be used as a source of 
symmetry information in preference to the above space-group names. 
They are only intended as comments. 
;
_shelx_estimated_absorpt_t_min 0.454
_shelx_estimated_absorpt_t_max 0.652

loop_
_space_group_symop_operation_xyz
'x, y, z'
'-x, -y, -z'

loop_
_atom_site_label
_atom_site_type_symbol
_atom_site_fract_x
_atom_site_fract_y
_atom_site_fract_z
_atom_site_U_iso_or_equiv
_atom_site_adp_type
_atom_site_occupancy
_atom_site_site_symmetry_order
_atom_site_calc_flag
_atom_site_refinement_flags_posn
_atom_site_refinement_flags_adp
_atom_site_refinement_flags_occupancy
_atom_site_disorder_assembly
_atom_site_disorder_group
Sn1 Sn 0.49928(2) -0.08389(2) 0.13381(2) 0.02687(3) Uani 1 1 d . . . . .
O1 O 0.58301(13) 0.15864(12) 0.11744(11) 0.02893(18) Uani 1 1 d . . . . .
O2 O 0.27211(14) -0.01896(16) 0.15109(14) 0.0366(2) Uani 1 1 d . . . . .
C1 C 0.6330(2) 0.34579(18) 0.24480(17) 0.0333(3) Uani 1 1 d . . . . .
C2 C 0.7802(3) 0.4574(2) 0.2257(2) 0.0533(5) Uani 1 1 d . . . . .
H2A H 0.817826 0.584024 0.311917 0.080 Uiso 1 1 calc R U . . .
H2B H 0.735373 0.455715 0.121659 0.080 Uiso 1 1 calc R U . . .
H2C H 0.882084 0.404330 0.231065 0.080 Uiso 1 1 calc R U . . .
C3 C 0.7025(3) 0.3448(3) 0.4048(2) 0.0517(4) Uani 1 1 d . . . . .
H3A H 0.740299 0.470578 0.492444 0.078 Uiso 1 1 calc R U . . .
H3B H 0.804354 0.291558 0.408940 0.078 Uiso 1 1 calc R U . . .
H3C H 0.607678 0.271547 0.415921 0.078 Uiso 1 1 calc R U . . .
C4 C 0.4697(3) 0.4202(2) 0.2321(3) 0.0517(4) Uani 1 1 d . . . . .
H4A H 0.501576 0.545816 0.319036 0.078 Uiso 1 1 calc R U . . .
H4B H 0.375526 0.343092 0.240636 0.078 Uiso 1 1 calc R U . . .
H4C H 0.426650 0.419680 0.128466 0.078 Uiso 1 1 calc R U . . .
C5 C 0.15572(19) -0.0740(2) 0.21876(17) 0.0354(3) Uani 1 1 d D . . . .
C6 C -0.0250(3) -0.1867(5) 0.0848(4) 0.0527(9) Uani 0.704(7) 1 d D U P A 1
H6A H -0.072952 -0.112424 0.036715 0.079 Uiso 0.704(7) 1 calc R U P A 1
H6B H -0.107940 -0.224061 0.129500 0.079 Uiso 0.704(7) 1 calc R U P A 1
H6C H -0.009955 -0.295776 0.002542 0.079 Uiso 0.704(7) 1 calc R U P A 1
C7 C 0.2208(4) -0.2014(7) 0.2855(6) 0.0728(15) Uani 0.704(7) 1 d D U P A 1
H7A H 0.228860 -0.311395 0.198915 0.109 Uiso 0.704(7) 1 calc R U P A 1
H7B H 0.136412 -0.236497 0.329917 0.109 Uiso 0.704(7) 1 calc R U P A 1
H7C H 0.338656 -0.137408 0.370105 0.109 Uiso 0.704(7) 1 calc R U P A 1
C8 C 0.1325(9) 0.0937(5) 0.3422(8) 0.108(3) Uani 0.704(7) 1 d D . P A 1
H8A H 0.247790 0.165761 0.428641 0.163 Uiso 0.704(7) 1 calc R U P A 1
H8B H 0.047927 0.058053 0.386227 0.163 Uiso 0.704(7) 1 calc R U P A 1
H8C H 0.086467 0.167471 0.292625 0.163 Uiso 0.704(7) 1 calc R U P A 1
C6A C 0.0390(17) -0.2616(10) 0.1027(12) 0.112(6) Uani 0.296(7) 1 d D U P A 2
H6D H 0.007184 -0.276831 -0.006509 0.168 Uiso 0.296(7) 1 calc R U P A 2
H6E H -0.069709 -0.279791 0.126798 0.168 Uiso 0.296(7) 1 calc R U P A 2
H6F H 0.102564 -0.351865 0.111241 0.168 Uiso 0.296(7) 1 calc R U P A 2
C7A C 0.2658(10) -0.041(2) 0.3848(9) 0.087(4) Uani 0.296(7) 1 d D U P A 2
H7D H 0.187923 -0.083309 0.430773 0.131 Uiso 0.296(7) 1 calc R U P A 2
H7E H 0.322996 0.090808 0.453766 0.131 Uiso 0.296(7) 1 calc R U P A 2
H7F H 0.357450 -0.107424 0.377097 0.131 Uiso 0.296(7) 1 calc R U P A 2
C8A C 0.0402(12) 0.0616(12) 0.2434(13) 0.061(2) Uani 0.296(7) 1 d D . P A 2
H8D H 0.117145 0.186806 0.312666 0.092 Uiso 0.296(7) 1 calc R U P A 2
H8E H -0.041175 0.034888 0.293858 0.092 Uiso 0.296(7) 1 calc R U P A 2
H8F H -0.029192 0.049726 0.139256 0.092 Uiso 0.296(7) 1 calc R U P A 2

loop_
_atom_site_aniso_label
_atom_site_aniso_U_11
_atom_site_aniso_U_22
_atom_site_aniso_U_33
_atom_site_aniso_U_23
_atom_site_aniso_U_13
_atom_site_aniso_U_12
Sn1 0.02730(5) 0.02829(5) 0.02963(5) 0.01628(4) 0.01214(4) 0.00837(3)
O1 0.0348(5) 0.0221(4) 0.0270(4) 0.0084(3) 0.0143(4) 0.0021(3)
O2 0.0320(5) 0.0476(6) 0.0500(6) 0.0334(5) 0.0244(5) 0.0155(4)
C1 0.0371(7) 0.0236(6) 0.0318(6) 0.0066(5) 0.0155(5) 0.0008(5)
C2 0.0575(11) 0.0352(8) 0.0517(10) 0.0081(7) 0.0270(8) -0.0104(7)
C3 0.0649(12) 0.0427(9) 0.0309(7) 0.0078(7) 0.0129(7) 0.0031(8)
C4 0.0546(10) 0.0379(8) 0.0603(11) 0.0148(8) 0.0281(9) 0.0190(8)
C5 0.0329(7) 0.0439(8) 0.0397(7) 0.0240(6) 0.0211(6) 0.0091(6)
C6 0.0358(12) 0.064(2) 0.0603(17) 0.0359(16) 0.0147(11) 0.0018(12)
C7 0.0419(15) 0.124(4) 0.106(3) 0.100(3) 0.0293(18) 0.0214(19)
C8 0.139(5) 0.057(2) 0.110(4) -0.006(2) 0.104(4) -0.007(3)
C6A 0.144(12) 0.045(4) 0.128(9) 0.003(5) 0.104(9) -0.028(6)
C7A 0.065(5) 0.186(14) 0.075(5) 0.100(8) 0.046(4) 0.054(7)
C8A 0.063(5) 0.072(5) 0.072(6) 0.038(5) 0.048(5) 0.027(4)

loop_
_atom_type_symbol
_atom_type_description
_atom_type_scat_dispersion_real
_atom_type_scat_dispersion_imag
_atom_type_scat_source
C C 0.0033 0.0016 'International Tables Vol C Tables 4.2.6.8 and 6.1.1.4'
H H 0.0000 0.0000 'International Tables Vol C Tables 4.2.6.8 and 6.1.1.4'
O O 0.0106 0.0060 'International Tables Vol C Tables 4.2.6.8 and 6.1.1.4'
Sn Sn -0.6537 1.4246 'International Tables Vol C Tables 4.2.6.8 and 6.1.1.4'

loop_
_geom_angle_atom_site_label_1
_geom_angle_atom_site_label_2
_geom_angle_atom_site_label_3
_geom_angle
_geom_angle_site_symmetry_1
_geom_angle_site_symmetry_3
_geom_angle_publ_flag
O2 Sn1 O1 89.83(4) . . ?
O2 Sn1 O1 92.93(4) . 2_655 ?
O1 Sn1 O1 72.78(4) . 2_655 ?
C1 O1 Sn1 126.37(8) . . ?
C1 O1 Sn1 123.82(8) . 2_655 ?
Sn1 O1 Sn1 107.22(4) . 2_655 ?
C5 O2 Sn1 129.22(9) . . ?
O1 C1 C2 108.05(12) . . ?
O1 C1 C4 108.88(12) . . ?
C2 C1 C4 111.21(15) . . ?
O1 C1 C3 108.20(12) . . ?
C2 C1 C3 109.81(15) . . ?
C4 C1 C3 110.59(15) . . ?
O2 C5 C6A 109.7(4) . . ?
O2 C5 C8 108.47(19) . . ?
O2 C5 C7A 108.6(3) . . ?
C6A C5 C7A 117.6(6) . . ?
O2 C5 C6 108.22(16) . . ?
C8 C5 C6 109.2(3) . . ?
O2 C5 C8A 104.8(3) . . ?
C6A C5 C8A 109.0(6) . . ?
C7A C5 C8A 106.4(5) . . ?
O2 C5 C7 112.28(15) . . ?
C8 C5 C7 112.8(3) . . ?
C6 C5 C7 105.7(2) . . ?

loop_
_geom_bond_atom_site_label_1
_geom_bond_atom_site_label_2
_geom_bond_distance
_geom_bond_site_symmetry_2
_geom_bond_publ_flag
Sn1 O2 2.0051(10) . ?
Sn1 O1 2.1390(9) . ?
Sn1 O1 2.1544(9) 2_655 ?
O1 C1 1.4511(16) . ?
O2 C5 1.4226(16) . ?
C1 C2 1.522(2) . ?
C1 C4 1.522(2) . ?
C1 C3 1.522(2) . ?
C5 C6A 1.486(4) . ?
C5 C8 1.493(3) . ?
C5 C7A 1.517(4) . ?
C5 C6 1.530(3) . ?
C5 C8A 1.535(4) . ?
C5 C7 1.538(3) . ?

loop_
_geom_torsion_atom_site_label_1
_geom_torsion_atom_site_label_2
_geom_torsion_atom_site_label_3
_geom_torsion_atom_site_label_4
_geom_torsion
_geom_torsion_site_symmetry_1
_geom_torsion_site_symmetry_2
_geom_torsion_site_symmetry_3
_geom_torsion_site_symmetry_4
_geom_torsion_publ_flag
Sn1 O1 C1 C2 145.79(12) . . . . ?
Sn1 O1 C1 C2 -54.82(16) 2_655 . . . ?
Sn1 O1 C1 C4 -93.30(14) . . . . ?
Sn1 O1 C1 C4 66.09(14) 2_655 . . . ?
Sn1 O1 C1 C3 26.95(17) . . . . ?
Sn1 O1 C1 C3 -173.66(10) 2_655 . . . ?
Sn1 O2 C5 C6A -79.8(7) . . . . ?
Sn1 O2 C5 C8 125.1(4) . . . . ?
Sn1 O2 C5 C7A 50.0(6) . . . . ?
Sn1 O2 C5 C6 -116.5(2) . . . . ?
Sn1 O2 C5 C8A 163.3(5) . . . . ?
Sn1 O2 C5 C7 -0.2(3) . . . . ?
